data_4320243
loop_
_publ_author_name
'Marilena Ferbinteanu'
'Herbert W. Roesky'
'Fanica Cimpoesu'
'Mihail Atanasov'
'Sinje K\"opke'
'Regine Herbst-Irmer'

_publ_contact_author
;
     Dr. Regine Herbst-Irmer
     Institut f\"ur Anorganische Chemie
     Universit\"at G\"ottingen
     Tammannstr. 4
     37077 G\"ottingen
     Germany
;
_publ_contact_author_email rherbst@shelx.uni-ac.gwdg.de
_publ_contact_author_fax '049 551 392582'
_publ_contact_author_phone '049 551 393007'
_publ_section_title
;
 New Synthetic and Structural Aspects in the Chemistry of Alkylaluminum
 Fluorides. The Mutual Influence of Hard and Soft Ligands and the
 Hybridization as Rigorous Structural Criterion#
;
_journal_name_full 'Inorganic Chemistry'
_journal_page_first 4947
_journal_page_last 4955
_journal_paper_doi 10.1021/ic010131g
_journal_volume 40
_journal_year 2001
_chemical_formula_sum 'C24 H20 Al F4 P'
_chemical_formula_weight 442.35
_chemical_name_systematic
;
?
;
_space_group_IT_number 82
_symmetry_cell_setting tetragonal
_symmetry_space_group_name_Hall 'I -4'
_symmetry_space_group_name_H-M 'I -4'
_atom_sites_solution_hydrogens geom
_atom_sites_solution_primary direct
_atom_sites_solution_secondary difmap
_audit_creation_method SHELXL-97
_cell_angle_alpha 90.00
_cell_angle_beta 90.00
_cell_angle_gamma 90.00
_cell_formula_units_Z 8
_cell_length_a 17.220(2)
_cell_length_b 17.220(2)
_cell_length_c 14.000(3)
_cell_measurement_temperature 133(2)
_cell_measurement_theta_max 27.66
_cell_measurement_theta_min 1.67
_cell_volume 4151.4(11)
_computing_cell_refinement 'Siemens SAINT (V. 6.08b, BRUKER 1999)'
_computing_data_collection 'Siemens SMART (V.5.050, Siemens 1998)'
_computing_data_reduction 'Siemens SAINT (V. 6.08b, BRUKER 1999)'
_computing_molecular_graphics 'Bruker AXS SHELXTL (V. 5.10)'
_computing_publication_material 'SHELXL-97 (Sheldrick, 1997)'
_computing_structure_refinement 'SHELXL-97 (Sheldrick, 1997)'
_computing_structure_solution 'SHELXS-97 (Sheldrick, 1990)'
_diffrn_ambient_temperature 133(2)
_diffrn_detector_area_resol_mean '8.192 pixels/mm'
_diffrn_measured_fraction_theta_full 0.997
_diffrn_measured_fraction_theta_max 0.997
_diffrn_measurement_device_type 'STOE-Siemens-Huber four circle diffractometer'
_diffrn_measurement_method 'phi and omega scans'
_diffrn_radiation_monochromator graphite
_diffrn_radiation_source 'fine-focus sealed tube'
_diffrn_radiation_type MoK\a
_diffrn_radiation_wavelength 0.71073
_diffrn_reflns_av_R_equivalents 0.0525
_diffrn_reflns_av_sigmaI/netI 0.0328
_diffrn_reflns_limit_h_max 22
_diffrn_reflns_limit_h_min -22
_diffrn_reflns_limit_k_max 22
_diffrn_reflns_limit_k_min 0
_diffrn_reflns_limit_l_max 18
_diffrn_reflns_limit_l_min 0
_diffrn_reflns_number 60925
_diffrn_reflns_theta_full 27.66
_diffrn_reflns_theta_max 27.66
_diffrn_reflns_theta_min 1.67
_diffrn_standards_decay_% 0
_diffrn_standards_interval_count 0
_diffrn_standards_interval_time 0
_diffrn_standards_number 0
_exptl_absorpt_coefficient_mu 0.218
_exptl_absorpt_correction_T_max 0.9785
_exptl_absorpt_correction_T_min 0.9374
_exptl_absorpt_correction_type multi-scan
_exptl_crystal_colour colourless
_exptl_crystal_density_diffrn 1.416
_exptl_crystal_density_method 'not measured'
_exptl_crystal_description blocks
_exptl_crystal_F_000 1824
_exptl_crystal_size_max 0.30
_exptl_crystal_size_mid 0.10
_exptl_crystal_size_min 0.10
_refine_diff_density_max 0.173
_refine_diff_density_min -0.285
_refine_diff_density_rms 0.040
_refine_ls_abs_structure_details 'Flack H D (1983), Acta Cryst. A39, 876-881'
_refine_ls_abs_structure_Flack -0.02(9)
_refine_ls_extinction_method none
_refine_ls_goodness_of_fit_ref 1.023
_refine_ls_hydrogen_treatment mixed
_refine_ls_matrix_type full
_refine_ls_number_parameters 331
_refine_ls_number_reflns 4819
_refine_ls_number_restraints 149
_refine_ls_restrained_S_all 1.018
_refine_ls_R_factor_all 0.0551
_refine_ls_R_factor_gt 0.0397
_refine_ls_shift/su_max 0.000
_refine_ls_shift/su_mean 0.000
_refine_ls_structure_factor_coef Fsqd
_refine_ls_weighting_details 'calc w=1/[\s^2^(Fo^2^)+(0.0456P)^2^+1.9006P] where P=(Fo^2^+2Fc^2^)/3'
_refine_ls_weighting_scheme calc
_refine_ls_wR_factor_gt 0.0894
_refine_ls_wR_factor_ref 0.0972
_reflns_number_gt 3898
_reflns_number_total 4819
_reflns_threshold_expression >2sigma(I)
_cod_data_source_file ic010131g_1.cif
_cod_data_source_block merg2
_cod_database_code 4320243

loop_
_symmetry_equiv_pos_as_xyz
'x, y, z'
'-x, -y, z'
'y, -x, -z'
'-y, x, -z'
'x+1/2, y+1/2, z+1/2'
'-x+1/2, -y+1/2, z+1/2'
'y+1/2, -x+1/2, -z+1/2'
'-y+1/2, x+1/2, -z+1/2'

loop_
_atom_site_label
_atom_site_type_symbol
_atom_site_fract_x
_atom_site_fract_y
_atom_site_fract_z
_atom_site_U_iso_or_equiv
_atom_site_adp_type
_atom_site_occupancy
_atom_site_symmetry_multiplicity
_atom_site_calc_flag
_atom_site_refinement_flags
_atom_site_disorder_assembly
_atom_site_disorder_group
P1 P 0.25102(6) 0.24117(3) 0.12628(4) 0.01790(12) Uani 1 1 d . . .
Al1 Al 0.5000 0.0000 0.2500 0.0255(3) Uani 1 4 d SDU . .
Al2 Al 0.0000 0.5000 0.2500 0.0241(3) Uani 1 4 d SDU . .
F2 F 0.0511(14) 0.5659(12) 0.302(2) 0.112(8) Uani 0.25 1 d PDU A -1
F2A F -0.0695(15) 0.4670(11) 0.316(2) 0.101(7) Uani 0.25 1 d PDU A -1
F2B F -0.0368(12) 0.5304(7) 0.1489(10) 0.087(5) Uani 0.25 1 d PDU A -1
F2C F 0.0560(12) 0.4256(12) 0.2238(13) 0.096(6) Uani 0.25 1 d PDU A -1
Al3 Al 0.0072(10) -0.0032(16) 0.0023(12) 0.0253(19) Uani 0.25 1 d PDU B -1
F3 F 0.0991(8) 0.0036(11) 0.0288(13) 0.058(4) Uani 0.25 1 d PDU B -1
F3A F -0.0398(10) -0.0076(12) 0.1027(9) 0.088(4) Uani 0.25 1 d PDU B -1
F3B F -0.0204(12) 0.073(3) -0.056(3) 0.105(8) Uani 0.25 1 d PDU B -1
F3C F -0.0061(14) -0.081(3) -0.061(3) 0.113(10) Uani 0.25 1 d PDU B -1
F4 F 0.44810(11) 0.44272(11) 0.06925(15) 0.0714(6) Uani 1 1 d DU . .
F1 F 0.48862(11) 0.07682(11) 0.18138(14) 0.0703(6) Uani 1 1 d DU . .
Al4 Al 0.5000 0.5000 0.0000 0.0235(3) Uani 1 4 d SDU . .
C10 C 0.26812(14) 0.16124(11) 0.04627(15) 0.0226(4) Uani 1 1 d . . .
C11 C 0.21144(17) 0.14555(12) -0.02286(16) 0.0322(5) Uani 1 1 d . . .
H11 H 0.1652 0.1756 -0.0254 0.039 Uiso 1 1 calc R . .
C12 C 0.22336(19) 0.08569(13) -0.08752(18) 0.0396(6) Uani 1 1 d . . .
H12 H 0.1846 0.0739 -0.1336 0.047 Uiso 1 1 calc R . .
C13 C 0.29155(17) 0.04313(13) -0.08506(18) 0.0353(6) Uani 1 1 d . . .
H13 H 0.2997 0.0027 -0.1301 0.042 Uiso 1 1 calc R . .
C14 C 0.34771(16) 0.05919(12) -0.01751(18) 0.0317(5) Uani 1 1 d . . .
H14 H 0.3945 0.0300 -0.0167 0.038 Uiso 1 1 calc R . .
C15 C 0.33620(14) 0.11809(11) 0.04953(16) 0.0253(5) Uani 1 1 d . . .
H15 H 0.3744 0.1285 0.0968 0.030 Uiso 1 1 calc R . .
C20 C 0.16650(12) 0.22384(11) 0.19850(15) 0.0213(4) Uani 1 1 d . . .
C21 C 0.12169(12) 0.15661(12) 0.18957(17) 0.0253(5) Uani 1 1 d . . .
H21 H 0.1338 0.1189 0.1424 0.030 Uiso 1 1 calc R . .
C22 C 0.05869(12) 0.14576(13) 0.25120(19) 0.0325(5) Uani 1 1 d . . .
H22 H 0.0283 0.0999 0.2466 0.039 Uiso 1 1 calc R . .
C23 C 0.04037(12) 0.20129(15) 0.31859(18) 0.0329(5) Uani 1 1 d . . .
H23 H -0.0028 0.1934 0.3597 0.039 Uiso 1 1 calc R . .
C24 C 0.08437(12) 0.26867(15) 0.32695(18) 0.0331(5) Uani 1 1 d . . .
H24 H 0.0709 0.3071 0.3728 0.040 Uiso 1 1 calc R . .
C25 C 0.14804(12) 0.27927(13) 0.26784(15) 0.0262(5) Uani 1 1 d . . .
H25 H 0.1793 0.3244 0.2745 0.031 Uiso 1 1 calc R . .
C30 C 0.23838(13) 0.32671(11) 0.05455(15) 0.0204(4) Uani 1 1 d . . .
C31 C 0.17272(13) 0.37374(11) 0.06191(16) 0.0222(4) Uani 1 1 d . . .
H31 H 0.1332 0.3619 0.1069 0.027 Uiso 1 1 calc R . .
C32 C 0.16574(14) 0.43827(12) 0.00261(17) 0.0286(5) Uani 1 1 d . . .
H32 H 0.1208 0.4701 0.0066 0.034 Uiso 1 1 calc R . .
C33 C 0.22363(15) 0.45636(12) -0.06204(17) 0.0281(5) Uani 1 1 d . . .
H33 H 0.2183 0.5005 -0.1022 0.034 Uiso 1 1 calc R . .
C34 C 0.28960(15) 0.41028(12) -0.06846(16) 0.0280(5) Uani 1 1 d . . .
H34 H 0.3297 0.4235 -0.1122 0.034 Uiso 1 1 calc R . .
C35 C 0.29711(14) 0.34505(11) -0.01122(15) 0.0238(4) Uani 1 1 d . . .
H35 H 0.3418 0.3129 -0.0165 0.029 Uiso 1 1 calc R . .
C40 C 0.33209(12) 0.25320(11) 0.20518(14) 0.0196(4) Uani 1 1 d . . .
C41 C 0.34779(12) 0.19427(13) 0.27119(16) 0.0262(5) Uani 1 1 d . . .
H41 H 0.3163 0.1490 0.2730 0.031 Uiso 1 1 calc R . .
C42 C 0.40971(12) 0.20240(14) 0.33402(17) 0.0297(5) Uani 1 1 d . . .
H42 H 0.4213 0.1621 0.3780 0.036 Uiso 1 1 calc R . .
C43 C 0.45454(12) 0.26924(13) 0.33265(17) 0.0286(5) Uani 1 1 d . . .
H43 H 0.4962 0.2749 0.3766 0.034 Uiso 1 1 calc R . .
C44 C 0.43902(12) 0.32781(13) 0.26776(17) 0.0262(5) Uani 1 1 d . . .
H44 H 0.4700 0.3734 0.2673 0.031 Uiso 1 1 calc R . .
C45 C 0.37797(11) 0.31997(11) 0.20303(15) 0.0219(4) Uani 1 1 d . . .
H45 H 0.3677 0.3598 0.1578 0.026 Uiso 1 1 calc R . .

loop_
_atom_site_aniso_label
_atom_site_aniso_U_11
_atom_site_aniso_U_22
_atom_site_aniso_U_33
_atom_site_aniso_U_23
_atom_site_aniso_U_13
_atom_site_aniso_U_12
P1 0.0175(3) 0.0176(2) 0.0186(3) -0.0001(2) -0.00098(18) -0.0003(2)
Al1 0.0269(4) 0.0269(4) 0.0226(7) 0.000 0.000 0.000
Al2 0.0239(4) 0.0239(4) 0.0245(7) 0.000 0.000 0.000
F2 0.084(11) 0.142(14) 0.110(16) -0.097(13) -0.015(9) -0.028(9)
F2A 0.091(12) 0.110(12) 0.103(15) 0.016(10) 0.090(13) 0.010(8)
F2B 0.113(11) 0.080(9) 0.068(8) 0.040(6) -0.058(8) -0.032(7)
F2C 0.090(11) 0.107(11) 0.091(12) -0.024(9) 0.023(8) 0.067(10)
Al3 0.026(5) 0.028(5) 0.0226(14) 0.000(3) 0.003(2) -0.005(4)
F3 0.031(4) 0.055(8) 0.089(10) 0.018(7) -0.027(5) -0.007(4)
F3A 0.104(10) 0.099(9) 0.061(7) -0.005(8) 0.052(6) 0.001(10)
F3B 0.070(10) 0.110(13) 0.14(2) 0.083(14) -0.047(12) 0.007(12)
F3C 0.105(14) 0.121(14) 0.114(19) -0.097(16) -0.045(14) 0.009(16)
F4 0.0574(11) 0.0756(13) 0.0812(14) 0.0317(11) 0.0235(10) -0.0177(10)
F1 0.0614(12) 0.0769(13) 0.0726(13) 0.0482(11) 0.0054(10) 0.0153(10)
Al4 0.0199(4) 0.0199(4) 0.0308(8) 0.000 0.000 0.000
C10 0.0304(11) 0.0169(9) 0.0207(11) -0.0011(8) 0.0001(8) 0.0003(8)
C11 0.0451(14) 0.0230(11) 0.0284(12) -0.0013(9) -0.0128(10) 0.0048(10)
C12 0.0663(18) 0.0260(12) 0.0264(12) -0.0015(9) -0.0122(12) 0.0000(12)
C13 0.0617(17) 0.0206(11) 0.0237(12) -0.0034(9) 0.0065(11) -0.0008(10)
C14 0.0392(13) 0.0188(10) 0.0372(14) 0.0014(9) 0.0141(10) 0.0038(9)
C15 0.0266(11) 0.0203(10) 0.0290(12) 0.0010(9) 0.0044(9) -0.0014(8)
C20 0.0172(9) 0.0247(10) 0.0219(10) 0.0056(8) -0.0013(8) -0.0011(8)
C21 0.0212(10) 0.0239(10) 0.0309(12) 0.0045(9) -0.0055(9) -0.0011(8)
C22 0.0203(10) 0.0323(12) 0.0451(15) 0.0127(11) -0.0027(10) -0.0063(9)
C23 0.0189(10) 0.0487(15) 0.0311(13) 0.0100(11) 0.0004(9) -0.0019(10)
C24 0.0224(10) 0.0518(15) 0.0251(12) -0.0021(11) 0.0015(9) -0.0023(10)
C25 0.0225(10) 0.0357(12) 0.0203(10) -0.0037(9) -0.0003(8) -0.0055(9)
C30 0.0239(10) 0.0176(9) 0.0196(10) -0.0014(8) -0.0035(8) -0.0022(8)
C31 0.0224(10) 0.0195(9) 0.0249(11) -0.0024(8) -0.0005(8) 0.0004(8)
C32 0.0304(11) 0.0195(10) 0.0359(13) 0.0002(9) -0.0075(10) 0.0035(8)
C33 0.0394(13) 0.0188(10) 0.0260(12) 0.0019(8) -0.0074(10) -0.0036(9)
C34 0.0353(12) 0.0267(11) 0.0221(11) 0.0023(9) 0.0006(9) -0.0041(9)
C35 0.0266(10) 0.0234(10) 0.0214(10) 0.0005(8) 0.0034(8) 0.0033(8)
C40 0.0157(9) 0.0245(10) 0.0187(10) -0.0005(8) -0.0015(8) 0.0007(8)
C41 0.0240(10) 0.0287(11) 0.0258(11) 0.0071(9) -0.0022(9) -0.0059(8)
C42 0.0259(11) 0.0388(13) 0.0243(11) 0.0095(10) -0.0038(9) -0.0007(9)
C43 0.0212(10) 0.0392(13) 0.0255(11) -0.0028(10) -0.0050(9) 0.0009(9)
C44 0.0214(10) 0.0262(11) 0.0310(12) -0.0033(9) -0.0037(9) -0.0026(8)
C45 0.0199(10) 0.0211(10) 0.0248(11) -0.0005(8) -0.0004(8) 0.0012(8)

loop_
_atom_type_symbol
_atom_type_description
_atom_type_scat_dispersion_real
_atom_type_scat_dispersion_imag
_atom_type_scat_source
C C 0.0033 0.0016 'International Tables Vol C Tables 4.2.6.8 and 6.1.1.4'
H H 0.0000 0.0000 'International Tables Vol C Tables 4.2.6.8 and 6.1.1.4'
F F 0.0171 0.0103 'International Tables Vol C Tables 4.2.6.8 and 6.1.1.4'
Al Al 0.0645 0.0514 'International Tables Vol C Tables 4.2.6.8 and 6.1.1.4'
P P 0.1023 0.0942 'International Tables Vol C Tables 4.2.6.8 and 6.1.1.4'

loop_
_geom_angle_atom_site_label_1
_geom_angle_atom_site_label_2
_geom_angle_atom_site_label_3
_geom_angle
_geom_angle_site_symmetry_1
_geom_angle_site_symmetry_3
_geom_angle_publ_flag
C40 P1 C30 110.13(9) . . ?
C40 P1 C20 107.66(10) . . ?
C30 P1 C20 110.65(9) . . ?
C40 P1 C10 110.16(10) . . ?
C30 P1 C10 107.41(10) . . ?
C20 P1 C10 110.85(9) . . ?
F1 Al1 F1 109.90(8) 8_545 . ?
F1 Al1 F1 108.61(16) 8_545 7 ?
F1 Al1 F1 109.90(8) . 7 ?
F1 Al1 F1 109.91(8) 8_545 2_655 ?
F1 Al1 F1 108.61(16) . 2_655 ?
F1 Al1 F1 109.90(8) 7 2_655 ?
F2 Al2 F2A 113.3(7) . . ?
F2 Al2 F2B 112.1(12) . . ?
F2A Al2 F2B 108.6(11) . . ?
F2 Al2 F2C 109.2(13) . . ?
F2A Al2 F2C 106.7(13) . . ?
F2B Al2 F2C 106.5(7) . . ?
F3B Al3 F3A 109.0(15) . . ?
F3B Al3 F3C 111.2(12) . . ?
F3A Al3 F3C 111.1(16) . . ?
F3B Al3 F3 109.9(16) . . ?
F3A Al3 F3 106.9(11) . . ?
F3C Al3 F3 108.6(15) . . ?
F4 Al4 F4 110.28(8) 3_565 . ?
F4 Al4 F4 110.28(8) 3_565 2_665 ?
F4 Al4 F4 107.86(16) . 2_665 ?
F4 Al4 F4 107.86(16) 3_565 4_655 ?
F4 Al4 F4 110.28(8) . 4_655 ?
F4 Al4 F4 110.28(8) 2_665 4_655 ?
C15 C10 C11 120.5(2) . . ?
C15 C10 P1 121.81(16) . . ?
C11 C10 P1 117.63(16) . . ?
C12 C11 C10 119.4(2) . . ?
C13 C12 C11 120.2(2) . . ?
C14 C13 C12 120.3(2) . . ?
C13 C14 C15 120.4(2) . . ?
C10 C15 C14 119.1(2) . . ?
C21 C20 C25 120.16(19) . . ?
C21 C20 P1 122.32(16) . . ?
C25 C20 P1 117.48(15) . . ?
C20 C21 C22 118.9(2) . . ?
C23 C22 C21 120.4(2) . . ?
C22 C23 C24 120.7(2) . . ?
C25 C24 C23 119.4(2) . . ?
C24 C25 C20 120.3(2) . . ?
C31 C30 C35 120.13(19) . . ?
C31 C30 P1 122.22(16) . . ?
C35 C30 P1 117.65(15) . . ?
C32 C31 C30 119.3(2) . . ?
C33 C32 C31 120.5(2) . . ?
C32 C33 C34 120.2(2) . . ?
C35 C34 C33 120.1(2) . . ?
C34 C35 C30 119.6(2) . . ?
C45 C40 C41 120.18(18) . . ?
C45 C40 P1 121.53(15) . . ?
C41 C40 P1 118.28(15) . . ?
C42 C41 C40 119.57(19) . . ?
C43 C42 C41 120.2(2) . . ?
C44 C43 C42 120.5(2) . . ?
C43 C44 C45 120.1(2) . . ?
C44 C45 C40 119.50(19) . . ?

loop_
_geom_bond_atom_site_label_1
_geom_bond_atom_site_label_2
_geom_bond_distance
_geom_bond_site_symmetry_2
_geom_bond_publ_flag
P1 C40 1.792(2) . ?
P1 C30 1.796(2) . ?
P1 C20 1.797(2) . ?
P1 C10 1.799(2) . ?
Al1 F1 1.6465(15) 8_545 ?
Al1 F1 1.6466(15) . ?
Al1 F1 1.6466(15) 7 ?
Al1 F1 1.6466(15) 2_655 ?
Al2 F2 1.610(10) . ?
Al2 F2A 1.615(10) . ?
Al2 F2B 1.637(9) . ?
Al2 F2C 1.646(10) . ?
Al3 F3B 1.620(13) . ?
Al3 F3A 1.623(13) . ?
Al3 F3C 1.624(13) . ?
Al3 F3 1.630(13) . ?
F4 Al4 1.6466(16) . ?
Al4 F4 1.6466(16) 3_565 ?
Al4 F4 1.6466(16) 2_665 ?
Al4 F4 1.6466(16) 4_655 ?
C10 C15 1.389(3) . ?
C10 C11 1.401(3) . ?
C11 C12 1.387(3) . ?
C12 C13 1.385(4) . ?
C13 C14 1.381(3) . ?
C14 C15 1.396(3) . ?
C20 C21 1.397(3) . ?
C20 C25 1.398(3) . ?
C21 C22 1.399(3) . ?
C22 C23 1.380(3) . ?
C23 C24 1.391(3) . ?
C24 C25 1.386(3) . ?
C30 C31 1.395(3) . ?
C30 C35 1.404(3) . ?
C31 C32 1.392(3) . ?
C32 C33 1.382(3) . ?
C33 C34 1.389(3) . ?
C34 C35 1.386(3) . ?
C40 C45 1.395(3) . ?
C40 C41 1.399(3) . ?
C41 C42 1.389(3) . ?
C42 C43 1.386(3) . ?
C43 C44 1.383(3) . ?
C44 C45 1.395(3) . ?
